data_7023583
loop_
_publ_author_name
'Fairley, Melissa'
'Unruh, Daniel K.'
'Donovan, Amy'
'Abeysinghe, Samangi'
'Forbes, Tori Z.'

_publ_section_title
;
 Synthesis and characterization of homo- and heteronuclear molecular Al3+
 and Th4+ species chelated by the ethylenediaminetetraacetate (edta)
 ligand.
;
_journal_issue 37
_journal_name_full 'Dalton transactions (Cambridge, England : 2003)'
_journal_page_first 13706
_journal_page_last 13714
_journal_paper_doi 10.1039/c3dt51517f
_journal_volume 42
_journal_year 2013
_chemical_formula_sum 'C20 H24 Al6 N8 O67 Th2'
_chemical_formula_weight 2074.43
_chemical_name_systematic ?
_space_group_IT_number 2
_symmetry_cell_setting triclinic
_symmetry_space_group_name_Hall '-P 1'
_symmetry_space_group_name_H-M 'P -1'
_atom_sites_solution_hydrogens geom
_atom_sites_solution_primary direct
_atom_sites_solution_secondary difmap
_audit_creation_method SHELXL-97
_cell_angle_alpha 73.012(4)
_cell_angle_beta 87.411(4)
_cell_angle_gamma 75.717(4)
_cell_formula_units_Z 1
_cell_length_a 10.9899(12)
_cell_length_b 11.6107(12)
_cell_length_c 14.3350(17)
_cell_measurement_reflns_used 5979
_cell_measurement_temperature 293(2)
_cell_measurement_theta_max 23.80
_cell_measurement_theta_min 2.39
_cell_volume 1694.6(3)
_computing_cell_refinement 'APEX2 (Bruker AXS, 2006)'
_computing_data_collection 'Collect (Nonius BV, 1997-2000)'
_computing_data_reduction 'APEX2 (Bruker AXS, 2006)'
_computing_molecular_graphics 'CrystalMaker v2.5.0'
_computing_publication_material 'enCIFer 1.4'
_computing_structure_refinement 'SHELXL-97 (Sheldrick, 2008)'
_computing_structure_solution 'SHELXS-97 (Sheldrick, 2008)'
_diffrn_ambient_temperature 293(2)
_diffrn_measured_fraction_theta_full 0.995
_diffrn_measured_fraction_theta_max 0.995
_diffrn_measurement_device_type KappaCCD
_diffrn_measurement_method '\f and \w scans'
_diffrn_radiation_monochromator graphite
_diffrn_radiation_source 'fine-focus sealed tube'
_diffrn_radiation_type MoK\a
_diffrn_radiation_wavelength 0.71073
_diffrn_reflns_av_R_equivalents 0.0650
_diffrn_reflns_av_sigmaI/netI 0.0531
_diffrn_reflns_limit_h_max 13
_diffrn_reflns_limit_h_min -13
_diffrn_reflns_limit_k_max 13
_diffrn_reflns_limit_k_min -13
_diffrn_reflns_limit_l_max 17
_diffrn_reflns_limit_l_min -17
_diffrn_reflns_number 32516
_diffrn_reflns_theta_full 25.09
_diffrn_reflns_theta_max 25.09
_diffrn_reflns_theta_min 2.49
_exptl_absorpt_coefficient_mu 4.600
_exptl_absorpt_correction_T_max 0.9774
_exptl_absorpt_correction_T_min 0.7698
_exptl_absorpt_correction_type multi-scan
_exptl_absorpt_process_details SADABS
_exptl_crystal_colour clear
_exptl_crystal_density_diffrn 2.033
_exptl_crystal_density_method 'not measured'
_exptl_crystal_description blocky
_exptl_crystal_F_000 994
_exptl_crystal_size_max 0.06
_exptl_crystal_size_mid 0.01
_exptl_crystal_size_min 0.01
_refine_diff_density_max 0.967
_refine_diff_density_min -1.296
_refine_diff_density_rms 0.177
_refine_ls_extinction_method none
_refine_ls_goodness_of_fit_ref 1.080
_refine_ls_hydrogen_treatment mixed
_refine_ls_matrix_type full
_refine_ls_number_parameters 463
_refine_ls_number_reflns 5989
_refine_ls_number_restraints 0
_refine_ls_restrained_S_all 1.080
_refine_ls_R_factor_all 0.0519
_refine_ls_R_factor_gt 0.0369
_refine_ls_shift/su_max 0.000
_refine_ls_shift/su_mean 0.000
_refine_ls_structure_factor_coef Fsqd
_refine_ls_weighting_details 'calc w=1/[\s^2^(Fo^2^)+(0.0505P)^2^+3.4849P] where P=(Fo^2^+2Fc^2^)/3'
_refine_ls_weighting_scheme calc
_refine_ls_wR_factor_gt 0.0889
_refine_ls_wR_factor_ref 0.0958
_reflns_number_gt 5034
_reflns_number_total 5989
_reflns_threshold_expression >2sigma(I)
_cod_data_source_file c3dt51517f.txt
_cod_data_source_block th2al6
_cod_depositor_comments
;
 Marking attached hydrogen atoms.

 Antanas Vaitkus,
 2016-12-21

The following automatic conversions were performed:

'_symmetry_cell_setting' value 'Triclinic' changed to 'triclinic'
according to /home/saulius/struct/CIF-dictionaries/cif_core.dic
dictionary named 'cif_core.dic' version 2.4.2 from 2011-04-26.

Automatic conversion script
Id: cif_fix_values 1891 2012-01-12 08:04:46Z andrius 
;
_cod_original_sg_symbol_H-M P-1
_cod_database_code 7023583

loop_
_symmetry_equiv_pos_as_xyz
'x, y, z'
'-x, -y, -z'

loop_
_atom_site_label
_atom_site_type_symbol
_atom_site_fract_x
_atom_site_fract_y
_atom_site_fract_z
_atom_site_U_iso_or_equiv
_atom_site_adp_type
_atom_site_occupancy
_atom_site_symmetry_multiplicity
_atom_site_calc_flag
_atom_site_refinement_flags
_atom_site_attached_hydrogens
Th1 Th 0.29193(2) 0.30672(2) 0.323060(19) 0.01682(9) Uani 1 1 d . 0
Al1 Al 0.01512(17) 0.48456(17) 0.39829(14) 0.0155(4) Uani 1 1 d . 0
Al2 Al 0.23050(17) 0.39111(18) 0.54638(15) 0.0162(4) Uani 1 1 d . 0
Al3 Al 0.14940(19) 0.27852(19) 0.78821(15) 0.0195(4) Uani 1 1 d . 0
O1 O 0.1891(4) 0.4830(4) 0.4088(3) 0.0155(10) Uani 1 1 d . 1
O2 O 0.2467(4) 0.2876(4) 0.6778(3) 0.0217(10) Uani 1 1 d . 1
O3 O 0.2980(4) 0.2629(4) 0.4955(3) 0.0184(10) Uani 1 1 d . 1
O4 O 0.1497(4) 0.5290(4) 0.5857(3) 0.0169(10) Uani 1 1 d . 1
O5 O -0.0114(4) 0.6063(4) 0.2791(3) 0.0193(10) Uani 1 1 d . 1
O6 O 0.0727(4) 0.3517(4) 0.3497(3) 0.0185(10) Uani 1 1 d . 1
O7 O 0.0947(5) 0.1401(4) 0.7732(4) 0.0295(12) Uani 1 1 d . 2
O8 O 0.2177(4) 0.4011(4) 0.8217(4) 0.0252(11) Uani 1 1 d . 2
O9 O 0.1855(4) 0.2785(4) 0.1870(4) 0.0263(11) Uani 1 1 d . 0
O10 O 0.4962(4) 0.1682(4) 0.3856(4) 0.0255(11) Uani 1 1 d . 0
O11 O -0.0547(4) 0.6118(4) 0.4638(3) 0.0161(10) Uani 1 1 d . 1
O12 O 0.4351(4) 0.4334(4) 0.3295(4) 0.0239(11) Uani 1 1 d . 0
O13 O 0.6093(5) 0.5004(5) 0.2953(4) 0.0322(13) Uani 1 1 d . 0
O14 O 0.3873(4) 0.4311(4) 0.5489(3) 0.0219(11) Uani 1 1 d . 2
O15 O 0.2279(5) 0.0998(4) 0.3953(4) 0.0272(11) Uani 1 1 d . 2
O16 O 0.2057(4) 0.5084(4) 0.2036(3) 0.0230(11) Uani 1 1 d . 0
O17 O 0.1702(5) 0.6325(6) 0.0520(4) 0.0444(16) Uani 1 1 d . 0
O18 O 0.0563(4) 0.2654(4) 0.9071(4) 0.0270(11) Uani 1 1 d . 2
O19 O 0.2820(5) 0.1527(5) 0.8692(4) 0.0316(13) Uani 1 1 d . 2
O20 O 0.1291(6) 0.1778(5) 0.0937(4) 0.0416(15) Uani 1 1 d . 0
O21 O 0.6361(5) -0.0140(5) 0.4353(4) 0.0385(14) Uani 1 1 d . 0
O22 O 0.5169(6) 0.2208(6) 0.7590(5) 0.0457(15) Uani 1 1 d . 0
O23 O 0.6631(6) 0.2358(6) 0.8466(5) 0.0578(18) Uani 1 1 d . 0
O24 O -0.0234(8) 0.1472(9) 0.3269(6) 0.082(3) Uani 1 1 d . 0
O25 O -0.1880(9) 0.2505(8) 0.3792(9) 0.103(3) Uani 1 1 d . 0
O26 O -0.1148(12) 0.0570(10) 0.4504(9) 0.133(4) Uani 1 1 d . 0
O27 O 0.4986(6) 0.1858(8) 0.9140(5) 0.065(2) Uani 1 1 d . 0
O28 O 0.6032(6) 0.2578(6) 0.5124(5) 0.0492(16) Uani 1 1 d . 2
O29 O 0.0537(6) 0.5578(6) 0.8980(5) 0.0541(18) Uani 1 1 d . 2
O30 O -0.0116(5) 0.1674(5) 0.6024(4) 0.0387(14) Uani 1 1 d . 2
O31 O 0.2452(5) 0.7186(5) 0.3457(4) 0.0425(15) Uani 1 1 d . 2
O32 O 0.2421(7) -0.0694(6) 0.9620(6) 0.070(2) Uani 1 1 d . 2
O33 O -0.1793(10) 0.2053(10) 1.1453(8) 0.037(3) Uiso 0.50 1 d P 2
O34A O -0.0293(16) 0.0093(15) 0.9101(12) 0.063(4) Uiso 0.50 1 d P 2
O34B O -0.0807(15) 0.0554(14) 0.8804(11) 0.057(4) Uiso 0.50 1 d P 2
N1 N 0.4094(6) 0.1152(5) 0.2372(4) 0.0271(14) Uani 1 1 d . 0
N2 N 0.4360(5) 0.3777(5) 0.1577(4) 0.0227(13) Uani 1 1 d . 0
N3 N 0.5578(6) 0.2162(6) 0.8384(6) 0.0374(17) Uani 1 1 d . 0
N4 N -0.1115(10) 0.1548(9) 0.3811(9) 0.075(3) Uani 1 1 d . 0
C1 C 0.5450(7) 0.0563(7) 0.3836(5) 0.0260(17) Uani 1 1 d . 0
C2 C 0.5293(6) 0.4479(6) 0.2792(5) 0.0217(15) Uani 1 1 d . 0
C3 C 0.2013(7) 0.1861(7) 0.1540(5) 0.0262(17) Uani 1 1 d . 0
C4 C 0.4829(7) 0.0102(7) 0.3149(6) 0.0318(18) Uani 1 1 d . 0
H4A H 0.5465 -0.0418 0.2857 0.038 Uiso 1 1 calc R 0
H4B H 0.4278 -0.0398 0.3510 0.038 Uiso 1 1 calc R 0
C5 C 0.2374(7) 0.5487(7) 0.1170(6) 0.0275(17) Uani 1 1 d . 0
C6 C 0.3128(7) 0.0789(7) 0.1934(6) 0.0325(19) Uani 1 1 d . 0
H6A H 0.2849 0.0137 0.2421 0.039 Uiso 1 1 calc R 0
H6B H 0.3488 0.0458 0.1408 0.039 Uiso 1 1 calc R 0
C7 C 0.4602(8) 0.2855(8) 0.1031(6) 0.039(2) Uani 1 1 d . 0
H7A H 0.5248 0.3025 0.0563 0.047 Uiso 1 1 calc R 0
H7B H 0.3843 0.2947 0.0667 0.047 Uiso 1 1 calc R 0
C8 C 0.5007(9) 0.1555(7) 0.1654(7) 0.042(2) Uani 1 1 d . 0
H8A H 0.5183 0.1012 0.1237 0.050 Uiso 1 1 calc R 0
H8B H 0.5784 0.1457 0.1996 0.050 Uiso 1 1 calc R 0
C9 C 0.5523(8) 0.3914(9) 0.1944(6) 0.039(2) Uani 1 1 d . 0
H9A H 0.5902 0.4439 0.1419 0.047 Uiso 1 1 calc R 0
H9B H 0.6109 0.3106 0.2157 0.047 Uiso 1 1 calc R 0
C10 C 0.3704(8) 0.4987(8) 0.0924(6) 0.042(2) Uani 1 1 d . 0
H10A H 0.3704 0.4917 0.0266 0.051 Uiso 1 1 calc R 0
H10B H 0.4180 0.5588 0.0923 0.051 Uiso 1 1 calc R 0

loop_
_atom_site_aniso_label
_atom_site_aniso_U_11
_atom_site_aniso_U_22
_atom_site_aniso_U_33
_atom_site_aniso_U_23
_atom_site_aniso_U_13
_atom_site_aniso_U_12
Th1 0.01254(13) 0.01965(14) 0.01688(14) -0.00615(10) -0.00053(9) -0.00022(9)
Al1 0.0125(10) 0.0170(10) 0.0149(10) -0.0040(8) -0.0008(8) -0.0006(8)
Al2 0.0115(10) 0.0187(10) 0.0169(11) -0.0054(8) -0.0009(8) -0.0006(8)
Al3 0.0154(10) 0.0212(11) 0.0179(11) -0.0025(9) -0.0028(8) -0.0004(8)
O1 0.013(2) 0.017(2) 0.014(2) -0.0027(19) -0.0008(18) -0.0002(18)
O2 0.020(3) 0.025(3) 0.019(3) -0.006(2) -0.001(2) -0.003(2)
O3 0.019(2) 0.017(2) 0.017(3) -0.0059(19) -0.0029(19) 0.0031(19)
O4 0.010(2) 0.020(2) 0.020(3) -0.008(2) -0.0016(18) 0.0001(18)
O5 0.015(2) 0.025(3) 0.013(2) -0.004(2) -0.0019(19) 0.0021(19)
O6 0.011(2) 0.021(2) 0.022(3) -0.007(2) 0.0007(19) 0.0007(19)
O7 0.031(3) 0.024(3) 0.031(3) -0.005(2) -0.003(2) -0.005(2)
O8 0.025(3) 0.032(3) 0.023(3) -0.012(2) -0.001(2) -0.009(2)
O9 0.025(3) 0.026(3) 0.027(3) -0.012(2) -0.003(2) 0.000(2)
O10 0.019(3) 0.024(3) 0.030(3) -0.011(2) -0.006(2) 0.008(2)
O11 0.012(2) 0.020(2) 0.016(2) -0.007(2) -0.0021(18) -0.0008(19)
O12 0.019(3) 0.030(3) 0.027(3) -0.013(2) 0.001(2) -0.008(2)
O13 0.024(3) 0.047(3) 0.036(3) -0.020(3) 0.005(2) -0.017(2)
O14 0.011(2) 0.028(3) 0.025(3) -0.005(2) 0.001(2) -0.005(2)
O15 0.028(3) 0.022(3) 0.030(3) -0.005(2) 0.001(2) -0.005(2)
O16 0.021(3) 0.025(3) 0.018(3) -0.003(2) 0.006(2) -0.002(2)
O17 0.028(3) 0.054(4) 0.027(3) 0.009(3) 0.002(3) 0.008(3)
O18 0.024(3) 0.030(3) 0.023(3) -0.003(2) 0.002(2) -0.004(2)
O19 0.020(3) 0.034(3) 0.029(3) 0.002(2) -0.008(2) 0.004(2)
O20 0.049(4) 0.042(3) 0.035(3) -0.013(3) -0.019(3) -0.005(3)
O21 0.035(3) 0.031(3) 0.043(4) -0.010(3) -0.014(3) 0.007(3)
O22 0.041(4) 0.056(4) 0.042(4) -0.016(3) -0.008(3) -0.012(3)
O23 0.045(4) 0.073(5) 0.061(5) -0.013(4) -0.010(3) -0.029(3)
O24 0.055(5) 0.113(7) 0.081(6) -0.018(5) 0.020(4) -0.038(5)
O25 0.085(7) 0.055(5) 0.173(11) -0.047(6) -0.021(6) -0.004(5)
O26 0.154(11) 0.092(8) 0.132(10) -0.002(7) 0.050(8) -0.036(7)
O27 0.040(4) 0.127(7) 0.038(4) -0.034(4) 0.003(3) -0.026(4)
O28 0.044(4) 0.061(4) 0.045(4) -0.024(3) -0.013(3) -0.005(3)
O29 0.051(4) 0.053(4) 0.060(4) -0.033(3) -0.009(3) 0.008(3)
O30 0.045(4) 0.034(3) 0.038(3) -0.005(3) -0.006(3) -0.016(3)
O31 0.034(3) 0.045(4) 0.050(4) -0.010(3) -0.001(3) -0.015(3)
O32 0.078(5) 0.052(4) 0.068(5) 0.008(4) -0.013(4) -0.019(4)
N1 0.028(3) 0.025(3) 0.025(4) -0.007(3) -0.003(3) -0.002(3)
N2 0.020(3) 0.026(3) 0.022(3) -0.010(3) 0.004(2) -0.004(3)
N3 0.027(4) 0.039(4) 0.048(5) -0.015(4) -0.006(4) -0.007(3)
N4 0.064(7) 0.054(6) 0.115(9) -0.019(6) 0.014(6) -0.036(5)
C1 0.023(4) 0.027(4) 0.024(4) -0.005(3) 0.002(3) -0.002(3)
C2 0.015(4) 0.021(4) 0.028(4) -0.006(3) -0.005(3) -0.003(3)
C3 0.036(4) 0.026(4) 0.017(4) -0.006(3) -0.001(3) -0.008(3)
C4 0.029(4) 0.026(4) 0.034(5) -0.010(4) 0.001(3) 0.004(3)
C5 0.023(4) 0.032(4) 0.026(4) -0.006(4) 0.002(3) -0.007(3)
C6 0.035(5) 0.028(4) 0.034(5) -0.014(4) -0.008(4) 0.001(3)
C7 0.040(5) 0.045(5) 0.032(5) -0.015(4) 0.013(4) -0.009(4)
C8 0.051(6) 0.029(5) 0.045(5) -0.013(4) 0.020(4) -0.010(4)
C9 0.031(5) 0.061(6) 0.037(5) -0.025(4) 0.013(4) -0.020(4)
C10 0.032(5) 0.044(5) 0.036(5) -0.003(4) 0.014(4) 0.005(4)

loop_
_atom_type_symbol
_atom_type_description
_atom_type_scat_dispersion_real
_atom_type_scat_dispersion_imag
_atom_type_scat_source
C C 0.0033 0.0016 'International Tables Vol C Tables 4.2.6.8 and 6.1.1.4'
H H 0.0000 0.0000 'International Tables Vol C Tables 4.2.6.8 and 6.1.1.4'
N N 0.0061 0.0033 'International Tables Vol C Tables 4.2.6.8 and 6.1.1.4'
O O 0.0106 0.0060 'International Tables Vol C Tables 4.2.6.8 and 6.1.1.4'
Al Al 0.0645 0.0514 'International Tables Vol C Tables 4.2.6.8 and 6.1.1.4'
Th Th -7.2400 8.8979 'International Tables Vol C Tables 4.2.6.8 and 6.1.1.4'

loop_
_geom_angle_atom_site_label_1
_geom_angle_atom_site_label_2
_geom_angle_atom_site_label_3
_geom_angle
_geom_angle_site_symmetry_1
_geom_angle_site_symmetry_3
O6 Th1 O3 81.01(15) . .
O6 Th1 O12 126.99(15) . .
O3 Th1 O12 83.66(16) . .
O6 Th1 O10 145.04(17) . .
O3 Th1 O10 71.58(15) . .
O12 Th1 O10 71.80(16) . .
O6 Th1 O16 75.01(15) . .
O3 Th1 O16 126.88(15) . .
O12 Th1 O16 74.79(16) . .
O10 Th1 O16 139.27(16) . .
O6 Th1 O9 71.99(16) . .
O3 Th1 O9 143.17(16) . .
O12 Th1 O9 132.71(17) . .
O10 Th1 O9 119.68(15) . .
O16 Th1 O9 69.78(16) . .
O6 Th1 O15 71.53(15) . .
O3 Th1 O15 72.70(15) . .
O12 Th1 O15 147.60(16) . .
O10 Th1 O15 79.76(16) . .
O16 Th1 O15 137.35(16) . .
O9 Th1 O15 75.22(16) . .
O6 Th1 O1 60.21(14) . .
O3 Th1 O1 59.07(13) . .
O12 Th1 O1 68.35(14) . .
O10 Th1 O1 118.28(14) . .
O16 Th1 O1 67.86(14) . .
O9 Th1 O1 122.03(14) . .
O15 Th1 O1 114.52(14) . .
O6 Th1 N2 132.88(16) . .
O3 Th1 N2 141.46(16) . .
O12 Th1 N2 61.95(16) . .
O10 Th1 N2 80.98(17) . .
O16 Th1 N2 62.90(16) . .
O9 Th1 N2 74.30(17) . .
O15 Th1 N2 128.86(16) . .
O1 Th1 N2 116.37(15) . .
O6 Th1 N1 121.39(16) . .
O3 Th1 N1 119.15(16) . .
O12 Th1 N1 110.42(17) . .
O10 Th1 N1 59.48(16) . .
O16 Th1 N1 113.84(16) . .
O9 Th1 N1 60.22(16) . .
O15 Th1 N1 65.39(17) . .
O1 Th1 N1 177.75(15) . .
N2 Th1 N1 63.96(17) . .
O6 Th1 Al1 28.17(11) . .
O3 Th1 Al1 70.42(11) . .
O12 Th1 Al1 99.15(11) . .
O10 Th1 Al1 141.68(12) . .
O16 Th1 Al1 66.12(11) . .
O9 Th1 Al1 94.21(11) . .
O15 Th1 Al1 93.54(11) . .
O1 Th1 Al1 32.25(10) . .
N2 Th1 Al1 128.62(12) . .
N1 Th1 Al1 149.47(13) . .
O6 Al1 O5 96.8(2) . .
O6 Al1 O4 96.9(2) . 2_566
O5 Al1 O4 96.6(2) . 2_566
O6 Al1 O1 85.4(2) . .
O5 Al1 O1 94.0(2) . .
O4 Al1 O1 168.7(2) 2_566 .
O6 Al1 O11 172.7(2) . .
O5 Al1 O11 89.5(2) . .
O4 Al1 O11 78.69(19) 2_566 .
O1 Al1 O11 97.86(19) . .
O6 Al1 O11 95.3(2) . 2_566
O5 Al1 O11 165.4(2) . 2_566
O4 Al1 O11 90.0(2) 2_566 2_566
O1 Al1 O11 78.83(19) . 2_566
O11 Al1 O11 79.0(2) . 2_566
O6 Al1 Al2 134.72(17) . 2_566
O5 Al1 Al2 87.54(15) . 2_566
O4 Al1 Al2 38.05(14) 2_566 2_566
O1 Al1 Al2 139.42(16) . 2_566
O11 Al1 Al2 41.57(13) . 2_566
O11 Al1 Al2 89.71(14) 2_566 2_566
O6 Al1 Th1 37.60(14) . .
O5 Al1 Th1 93.40(15) . .
O4 Al1 Th1 134.31(15) 2_566 .
O1 Al1 Th1 48.15(13) . .
O11 Al1 Th1 145.99(15) . .
O11 Al1 Th1 91.24(13) 2_566 .
Al2 Al1 Th1 172.32(8) 2_566 .
O3 Al2 O4 173.5(2) . .
O3 Al2 O14 92.6(2) . .
O4 Al2 O14 90.8(2) . .
O3 Al2 O2 94.0(2) . .
O4 Al2 O2 91.2(2) . .
O14 Al2 O2 94.5(2) . .
O3 Al2 O11 97.1(2) . 2_566
O4 Al2 O11 78.77(19) . 2_566
O14 Al2 O11 167.8(2) . 2_566
O2 Al2 O11 92.2(2) . 2_566
O3 Al2 O1 82.7(2) . .
O4 Al2 O1 91.5(2) . .
O14 Al2 O1 95.7(2) . .
O2 Al2 O1 169.4(2) . .
O11 Al2 O1 78.31(19) 2_566 .
O3 Al2 Al1 138.63(17) . 2_566
O4 Al2 Al1 38.00(14) . 2_566
O14 Al2 Al1 128.69(17) . 2_566
O2 Al2 Al1 85.52(15) . 2_566
O11 Al2 Al1 41.71(13) 2_566 2_566
O1 Al2 Al1 90.28(14) . 2_566
O5 Al3 O2 93.8(2) 2_566 .
O5 Al3 O7 93.5(2) 2_566 .
O2 Al3 O7 92.3(2) . .
O5 Al3 O19 174.0(2) 2_566 .
O2 Al3 O19 91.9(2) . .
O7 Al3 O19 84.4(2) . .
O5 Al3 O18 89.1(2) 2_566 .
O2 Al3 O18 177.0(2) . .
O7 Al3 O18 88.5(2) . .
O19 Al3 O18 85.3(2) . .
O5 Al3 O8 94.2(2) 2_566 .
O2 Al3 O8 91.4(2) . .
O7 Al3 O8 171.2(2) . .
O19 Al3 O8 87.5(2) . .
O18 Al3 O8 87.4(2) . .
Al1 O1 Al2 102.2(2) . .
Al1 O1 Th1 99.60(18) . .
Al2 O1 Th1 100.67(17) . .
Al3 O2 Al2 135.7(3) . .
Al2 O3 Th1 117.4(2) . .
Al1 O4 Al2 103.9(2) 2_566 .
Al3 O5 Al1 135.1(3) 2_566 .
Al1 O6 Th1 114.2(2) . .
C3 O9 Th1 130.7(4) . .
C1 O10 Th1 130.2(4) . .
Al2 O11 Al1 96.7(2) 2_566 .
Al2 O11 Al1 100.6(2) 2_566 2_566
Al1 O11 Al1 101.0(2) . 2_566
C2 O12 Th1 128.7(4) . .
C5 O16 Th1 128.6(4) . .
C6 N1 C8 111.4(7) . .
C6 N1 C4 111.7(6) . .
C8 N1 C4 105.7(6) . .
C6 N1 Th1 109.1(4) . .
C8 N1 Th1 111.1(4) . .
C4 N1 Th1 107.8(4) . .
C9 N2 C7 112.0(6) . .
C9 N2 C10 108.2(6) . .
C7 N2 C10 108.7(6) . .
C9 N2 Th1 106.1(4) . .
C7 N2 Th1 111.2(4) . .
C10 N2 Th1 110.5(4) . .
O22 N3 O27 120.9(7) . .
O22 N3 O23 120.9(8) . .
O27 N3 O23 118.0(7) . .
O25 N4 O24 124.3(11) . .
O25 N4 O26 118.5(12) . .
O24 N4 O26 116.8(11) . .
O21 C1 O10 124.1(7) . .
O21 C1 C4 119.6(6) . .
O10 C1 C4 116.3(6) . .
O13 C2 O12 125.2(7) . .
O13 C2 C9 117.1(6) . .
O12 C2 C9 117.6(6) . .
O20 C3 O9 123.9(7) . .
O20 C3 C6 118.7(6) . .
O9 C3 C6 117.4(6) . .
N1 C4 C1 110.8(6) . .
N1 C4 H4A 109.5 . .
C1 C4 H4A 109.5 . .
N1 C4 H4B 109.5 . .
C1 C4 H4B 109.5 . .
H4A C4 H4B 108.1 . .
O17 C5 O16 125.2(7) . .
O17 C5 C10 117.2(7) . .
O16 C5 C10 117.4(7) . .
N1 C6 C3 112.3(6) . .
N1 C6 H6A 109.1 . .
C3 C6 H6A 109.1 . .
N1 C6 H6B 109.1 . .
C3 C6 H6B 109.1 . .
H6A C6 H6B 107.9 . .
N2 C7 C8 113.8(7) . .
N2 C7 H7A 108.8 . .
C8 C7 H7A 108.8 . .
N2 C7 H7B 108.8 . .
C8 C7 H7B 108.8 . .
H7A C7 H7B 107.7 . .
N1 C8 C7 114.7(7) . .
N1 C8 H8A 108.6 . .
C7 C8 H8A 108.6 . .
N1 C8 H8B 108.6 . .
C7 C8 H8B 108.6 . .
H8A C8 H8B 107.6 . .
N2 C9 C2 112.0(6) . .
N2 C9 H9A 109.2 . .
C2 C9 H9A 109.2 . .
N2 C9 H9B 109.2 . .
C2 C9 H9B 109.2 . .
H9A C9 H9B 107.9 . .
N2 C10 C5 115.9(7) . .
N2 C10 H10A 108.3 . .
C5 C10 H10A 108.3 . .
N2 C10 H10B 108.3 . .
C5 C10 H10B 108.3 . .
H10A C10 H10B 107.4 . .

loop_
_geom_bond_atom_site_label_1
_geom_bond_atom_site_label_2
_geom_bond_distance
_geom_bond_site_symmetry_2
Th1 O6 2.374(4) .
Th1 O3 2.374(4) .
Th1 O12 2.426(5) .
Th1 O10 2.447(4) .
Th1 O16 2.454(5) .
Th1 O9 2.460(5) .
Th1 O15 2.579(5) .
Th1 O1 2.680(4) .
Th1 N2 2.822(6) .
Th1 N1 2.857(6) .
Th1 Al1 3.5478(19) .
Al1 O6 1.837(5) .
Al1 O5 1.853(5) .
Al1 O4 1.855(5) 2_566
Al1 O1 1.920(5) .
Al1 O11 1.959(5) .
Al1 O11 1.973(5) 2_566
Al1 Al2 2.924(3) 2_566
Al2 O3 1.828(5) .
Al2 O4 1.857(5) .
Al2 O14 1.896(5) .
Al2 O2 1.905(5) .
Al2 O11 1.954(5) 2_566
Al2 O1 1.961(5) .
Al2 Al1 2.924(3) 2_566
Al3 O5 1.843(5) 2_566
Al3 O2 1.861(5) .
Al3 O7 1.918(5) .
Al3 O19 1.928(5) .
Al3 O18 1.934(5) .
Al3 O8 1.945(5) .
O4 Al1 1.855(5) 2_566
O5 Al3 1.843(5) 2_566
O9 C3 1.265(8) .
O10 C1 1.286(8) .
O11 Al2 1.954(5) 2_566
O11 Al1 1.973(5) 2_566
O12 C2 1.253(8) .
O13 C2 1.250(8) .
O16 C5 1.258(9) .
O17 C5 1.240(9) .
O20 C3 1.239(9) .
O21 C1 1.236(9) .
O22 N3 1.224(9) .
O23 N3 1.250(9) .
O24 N4 1.216(12) .
O25 N4 1.211(12) .
O26 N4 1.278(13) .
O27 N3 1.245(9) .
O34A O34B 0.725(18) .
N1 C6 1.461(9) .
N1 C8 1.464(10) .
N1 C4 1.476(9) .
N2 C9 1.465(10) .
N2 C7 1.470(10) .
N2 C10 1.471(10) .
C1 C4 1.509(11) .
C2 C9 1.525(10) .
C3 C6 1.506(10) .
C4 H4A 0.9700 .
C4 H4B 0.9700 .
C5 C10 1.500(10) .
C6 H6A 0.9700 .
C6 H6B 0.9700 .
C7 C8 1.480(12) .
C7 H7A 0.9700 .
C7 H7B 0.9700 .
C8 H8A 0.9700 .
C8 H8B 0.9700 .
C9 H9A 0.9700 .
C9 H9B 0.9700 .
C10 H10A 0.9700 .
C10 H10B 0.9700 .
